data_7151576
loop_
_publ_author_name
'Rosen, Thomas C.'
'De Clercq, Erik'
'Balzarini, Jan'
'Haufe, G\"unter'

_publ_section_title
;
 Synthesis and antiviral activity of monofluorinated cyclopropanoid
 nucleosides.
;
_journal_issue 2
_journal_name_full 'Organic &amp; biomolecular chemistry'
_journal_page_first 229
_journal_page_last 237
_journal_paper_doi 10.1039/b310059f
_journal_volume 2
_journal_year 2004
_chemical_formula_sum 'C7 H9 F O4'
_chemical_formula_weight 176.14
_space_group_IT_number 14
_symmetry_cell_setting monoclinic
_symmetry_space_group_name_Hall '-P 2yn'
_symmetry_space_group_name_H-M 'P 1 21/n 1'
_atom_sites_solution_hydrogens geom
_atom_sites_solution_primary direct
_atom_sites_solution_secondary difmap
_audit_creation_method SHELXL-97
_cell_angle_alpha 90.00
_cell_angle_beta 98.76(1)
_cell_angle_gamma 90.00
_cell_formula_units_Z 4
_cell_length_a 10.120(1)
_cell_length_b 7.299(1)
_cell_length_c 10.965(1)
_cell_measurement_reflns_used 25
_cell_measurement_temperature 223(2)
_cell_measurement_theta_max 46.50
_cell_measurement_theta_min 40.12
_cell_volume 800.49(16)
_computing_cell_refinement 'Express (Nonius B.V., 1994)'
_computing_data_collection 'Express (Nonius B.V., 1994)'
_computing_data_reduction 'MolEN (Fair, 1990)'
_computing_molecular_graphics 'SCHAKAL (Keller, 1997)'
_computing_publication_material 'SHELXL-97 (Sheldrick, 1997)'
_computing_structure_refinement 'SHELXL-97 (Sheldrick, 1997)'
_computing_structure_solution 'SHELXS-97 (Sheldrick, 1990)'
_diffrn_ambient_temperature 223(2)
_diffrn_measured_fraction_theta_full 0.998
_diffrn_measured_fraction_theta_max 0.998
_diffrn_measurement_device_type 'Enraf Nonius CAD4'
_diffrn_measurement_method '\w/2\q scans'
_diffrn_radiation_monochromator graphite
_diffrn_radiation_source 'fine-focus sealed tube'
_diffrn_radiation_type CuK\a
_diffrn_radiation_wavelength 1.54178
_diffrn_reflns_av_R_equivalents 0.0628
_diffrn_reflns_av_sigmaI/netI 0.0172
_diffrn_reflns_limit_h_max 12
_diffrn_reflns_limit_h_min 0
_diffrn_reflns_limit_k_max 0
_diffrn_reflns_limit_k_min -9
_diffrn_reflns_limit_l_max 13
_diffrn_reflns_limit_l_min -13
_diffrn_reflns_number 1726
_diffrn_reflns_theta_full 74.45
_diffrn_reflns_theta_max 74.45
_diffrn_reflns_theta_min 5.54
_diffrn_standards_decay_% 1.5
_diffrn_standards_interval_count 250
_diffrn_standards_interval_time 120
_diffrn_standards_number 3
_exptl_absorpt_coefficient_mu 1.174
_exptl_absorpt_correction_T_max 0.6510
_exptl_absorpt_correction_T_min 0.5914
_exptl_absorpt_correction_type empirical
_exptl_absorpt_process_details 'based on \y scan data'
_exptl_crystal_colour colourless
_exptl_crystal_density_diffrn 1.462
_exptl_crystal_density_method 'not measured'
_exptl_crystal_description block
_exptl_crystal_F_000 368
_exptl_crystal_size_max 0.50
_exptl_crystal_size_mid 0.40
_exptl_crystal_size_min 0.40
_refine_diff_density_max 0.319
_refine_diff_density_min -0.287
_refine_diff_density_rms 0.088
_refine_ls_extinction_coef 0.028(3)
_refine_ls_extinction_expression Fc^*^=kFc[1+0.001xFc^2^\l^3^/sin(2\q)]^-1/4^
_refine_ls_extinction_method SHELXL
_refine_ls_goodness_of_fit_ref 1.020
_refine_ls_hydrogen_treatment 'refined as riding atoms'
_refine_ls_matrix_type full
_refine_ls_number_parameters 112
_refine_ls_number_reflns 1633
_refine_ls_number_restraints 0
_refine_ls_restrained_S_all 1.020
_refine_ls_R_factor_all 0.0544
_refine_ls_R_factor_gt 0.0532
_refine_ls_shift/su_max 0.000
_refine_ls_shift/su_mean 0.000
_refine_ls_structure_factor_coef Fsqd
_refine_ls_weighting_details 'calc w=1/[\s^2^(Fo^2^)+(0.1120P)^2^+0.3017P] where P=(Fo^2^+2Fc^2^)/3'
_refine_ls_weighting_scheme calc
_refine_ls_wR_factor_gt 0.1559
_refine_ls_wR_factor_ref 0.1582
_reflns_number_gt 1573
_reflns_number_total 1633
_reflns_threshold_expression >2sigma(I)
_cod_data_source_file b310059f.txt
_cod_data_source_block haf1822
_cod_original_cell_volume 800.49(15)
_cod_original_sg_symbol_H-M P21/n
_cod_database_code 7151576

loop_
_symmetry_equiv_pos_as_xyz
'x, y, z'
'-x+1/2, y+1/2, -z+1/2'
'-x, -y, -z'
'x-1/2, -y-1/2, z-1/2'

loop_
_atom_site_label
_atom_site_type_symbol
_atom_site_fract_x
_atom_site_fract_y
_atom_site_fract_z
_atom_site_U_iso_or_equiv
_atom_site_adp_type
_atom_site_occupancy
_atom_site_symmetry_multiplicity
_atom_site_calc_flag
_atom_site_refinement_flags
_atom_site_disorder_assembly
_atom_site_disorder_group
C1 C 0.58629(16) 0.3180(2) 0.91669(14) 0.0315(4) Uani 1 1 d . . .
C2 C 0.65050(15) 0.1747(2) 0.84954(15) 0.0321(4) Uani 1 1 d . . .
C3 C 0.59915(18) -0.0172(2) 0.84031(16) 0.0379(4) Uani 1 1 d . . .
H3A H 0.5199 -0.0451 0.8784 0.046 Uiso 1 1 calc R . .
H3B H 0.6648 -0.1166 0.8443 0.046 Uiso 1 1 calc R . .
C4 C 0.58090(17) 0.1028(2) 0.72737(14) 0.0345(4) Uani 1 1 d . . .
H4 H 0.6405 0.0743 0.6662 0.041 Uiso 1 1 calc R . .
C5 C 0.44471(17) 0.1701(2) 0.67387(16) 0.0373(4) Uani 1 1 d . . .
H5A H 0.4112 0.1030 0.5980 0.045 Uiso 1 1 calc R . .
H5B H 0.3821 0.1525 0.7328 0.045 Uiso 1 1 calc R . .
O5 O 0.45782(11) 0.36292(17) 0.64759(11) 0.0372(4) Uani 1 1 d . . .
C6 C 0.34471(16) 0.4614(2) 0.63398(14) 0.0345(4) Uani 1 1 d . . .
O6 O 0.23619(13) 0.3952(2) 0.63844(13) 0.0482(4) Uani 1 1 d . . .
C7 C 0.3713(2) 0.6590(3) 0.6130(2) 0.0490(5) Uani 1 1 d . . .
H7A H 0.2918 0.7300 0.6199 0.073 Uiso 1 1 calc R . .
H7B H 0.3950 0.6747 0.5312 0.073 Uiso 1 1 calc R . .
H7C H 0.4445 0.7007 0.6743 0.073 Uiso 1 1 calc R . .
F F 0.78597(10) 0.19771(16) 0.85787(10) 0.0430(4) Uani 1 1 d . . .
O11 O 0.47103(12) 0.29967(17) 0.93582(12) 0.0387(4) Uani 1 1 d . . .
O12 O 0.66118(12) 0.46007(17) 0.94932(12) 0.0397(4) Uani 1 1 d . . .
H12 H 0.6182 0.5359 0.9838 0.060 Uiso 1 1 calc R . .

loop_
_atom_site_aniso_label
_atom_site_aniso_U_11
_atom_site_aniso_U_22
_atom_site_aniso_U_33
_atom_site_aniso_U_23
_atom_site_aniso_U_13
_atom_site_aniso_U_12
C1 0.0291(8) 0.0321(8) 0.0347(8) 0.0015(6) 0.0092(6) -0.0006(6)
C2 0.0261(8) 0.0334(8) 0.0385(8) 0.0025(6) 0.0104(6) 0.0024(6)
C3 0.0434(9) 0.0295(8) 0.0429(9) 0.0024(6) 0.0131(7) 0.0053(7)
C4 0.0361(9) 0.0338(8) 0.0354(8) -0.0008(6) 0.0113(6) 0.0044(6)
C5 0.0350(9) 0.0362(9) 0.0409(9) -0.0014(7) 0.0060(7) -0.0012(7)
O5 0.0301(7) 0.0376(7) 0.0453(7) 0.0051(5) 0.0100(5) 0.0039(5)
C6 0.0303(8) 0.0414(9) 0.0327(8) -0.0008(6) 0.0077(6) 0.0049(6)
O6 0.0306(7) 0.0518(8) 0.0635(8) 0.0034(6) 0.0110(6) 0.0030(5)
C7 0.0433(10) 0.0428(11) 0.0630(11) 0.0063(9) 0.0154(9) 0.0074(8)
F 0.0258(6) 0.0508(7) 0.0539(7) 0.0002(4) 0.0112(4) 0.0048(4)
O11 0.0326(7) 0.0379(7) 0.0494(7) -0.0088(5) 0.0186(5) -0.0054(5)
O12 0.0326(7) 0.0353(7) 0.0542(8) -0.0077(5) 0.0163(5) -0.0054(5)

loop_
_atom_type_symbol
_atom_type_description
_atom_type_scat_dispersion_real
_atom_type_scat_dispersion_imag
_atom_type_scat_source
C C 0.0181 0.0091 'International Tables Vol C Tables 4.2.6.8 and 6.1.1.4'
H H 0.0000 0.0000 'International Tables Vol C Tables 4.2.6.8 and 6.1.1.4'
O O 0.0492 0.0322 'International Tables Vol C Tables 4.2.6.8 and 6.1.1.4'
F F 0.0727 0.0534 'International Tables Vol C Tables 4.2.6.8 and 6.1.1.4'

loop_
_geom_angle_atom_site_label_1
_geom_angle_atom_site_label_2
_geom_angle_atom_site_label_3
_geom_angle
_geom_angle_site_symmetry_1
_geom_angle_site_symmetry_3
_geom_angle_publ_flag
O11 C1 O12 124.75(15) . . ?
O11 C1 C2 120.59(15) . . ?
O12 C1 C2 114.65(14) . . ?
F C2 C1 112.92(14) . . ?
F C2 C3 117.03(14) . . ?
C1 C2 C3 121.38(14) . . ?
F C2 C4 115.39(13) . . ?
C1 C2 C4 120.31(14) . . ?
C3 C2 C4 60.19(11) . . ?
C2 C3 C4 60.49(11) . . ?
C5 C4 C3 120.27(15) . . ?
C5 C4 C2 120.74(14) . . ?
C3 C4 C2 59.32(11) . . ?
O5 C5 C4 106.90(13) . . ?
C6 O5 C5 116.16(13) . . ?
O6 C6 O5 123.22(17) . . ?
O6 C6 C7 125.42(16) . . ?
O5 C6 C7 111.36(15) . . ?

loop_
_geom_bond_atom_site_label_1
_geom_bond_atom_site_label_2
_geom_bond_distance
_geom_bond_site_symmetry_2
_geom_bond_publ_flag
C1 O11 1.2235(19) . ?
C1 O12 1.302(2) . ?
C1 C2 1.485(2) . ?
C2 F 1.3704(18) . ?
C2 C3 1.492(2) . ?
C2 C4 1.509(2) . ?
C3 C4 1.505(2) . ?
C4 C5 1.496(2) . ?
C5 O5 1.447(2) . ?
O5 C6 1.340(2) . ?
C6 O6 1.207(2) . ?
C6 C7 1.492(3) . ?

loop_
_geom_torsion_atom_site_label_1
_geom_torsion_atom_site_label_2
_geom_torsion_atom_site_label_3
_geom_torsion_atom_site_label_4
_geom_torsion
_geom_torsion_site_symmetry_1
_geom_torsion_site_symmetry_2
_geom_torsion_site_symmetry_3
_geom_torsion_site_symmetry_4
_geom_torsion_publ_flag
O11 C1 C2 F -167.47(14) . . . . ?
O12 C1 C2 F 13.8(2) . . . . ?
O11 C1 C2 C3 -20.8(2) . . . . ?
O12 C1 C2 C3 160.49(15) . . . . ?
O11 C1 C2 C4 50.7(2) . . . . ?
O12 C1 C2 C4 -128.05(16) . . . . ?
F C2 C3 C4 -105.21(15) . . . . ?
C1 C2 C3 C4 109.38(17) . . . . ?
C2 C3 C4 C5 -110.00(16) . . . . ?
F C2 C4 C5 -142.86(15) . . . . ?
C1 C2 C4 C5 -1.9(2) . . . . ?
C3 C2 C4 C5 109.21(17) . . . . ?
F C2 C4 C3 107.93(16) . . . . ?
C1 C2 C4 C3 -111.12(16) . . . . ?
C3 C4 C5 O5 134.57(15) . . . . ?
C2 C4 C5 O5 64.46(19) . . . . ?
C4 C5 O5 C6 -160.90(13) . . . . ?
C5 O5 C6 O6 -2.6(2) . . . . ?
C5 O5 C6 C7 177.40(15) . . . . ?
